data_2218809
loop_
_publ_author_name
'Li, Jun-Hua'
'Nie, Jing-Jing'
'Xu, Duan-Jun'

_publ_section_title
;<i>catena</i>-Poly[[[aquabis(1<i>H</i>-imidazole-\k<i>N</i>^3^)copper(II)]-\m-naphthalene-1,4-dicarboxylato-\k^2^<i>O</i>^1^:<i>O</i>^4^]
 dihydrate]
;
_journal_coeditor_code SG2252
_journal_issue 7
_journal_name_full 'Acta Crystallographica Section E'
_journal_page_first m948
_journal_page_last m949
_journal_paper_doi 10.1107/S1600536808018515
_journal_volume 64
_journal_year 2008
_chemical_formula_iupac '[Cu (C12 H6 O4) (C3 H4 N2)2 (H2 O)], 2H2 O'
_chemical_formula_moiety 'C18 H16 Cu N4 O5, 2(H2 O)'
_chemical_formula_sum 'C18 H20 Cu N4 O7'
_chemical_formula_weight 467.92
_chemical_name_systematic
;
<i>catena</i>-Poly[[[aquabis(1H-imidazole-\kN^3^)copper(II)]-
\m-naphthalene-1,4-dicarboxylato-\k^2^<i>O</i>^1^:<i>O</i>^4^]
dihydrate]
;
_space_group_IT_number 14
_symmetry_cell_setting monoclinic
_symmetry_space_group_name_Hall '-P 2yn'
_symmetry_space_group_name_H-M 'P 1 21/n 1'
_atom_sites_solution_hydrogens geom
_atom_sites_solution_primary direct
_atom_sites_solution_secondary difmap
_audit_creation_method SHELXL-97
_cell_angle_alpha 90.00
_cell_angle_beta 119.011(6)
_cell_angle_gamma 90.00
_cell_formula_units_Z 4
_cell_length_a 12.571(2)
_cell_length_b 14.698(3)
_cell_length_c 12.636(2)
_cell_measurement_reflns_used 5466
_cell_measurement_temperature 295(2)
_cell_measurement_theta_max 24.5
_cell_measurement_theta_min 2.0
_cell_volume 2041.8(6)
_computing_cell_refinement 'PROCESS-AUTO (Rigaku, 1998)'
_computing_data_collection 'PROCESS-AUTO (Rigaku, 1998)'
_computing_data_reduction 'CrystalStructure (Rigaku/MSC, 2002)'
_computing_molecular_graphics 'ORTEP-3 for Windows (Farrugia, 1997)'
_computing_publication_material 'WinGX (Farrugia, 1999)'
_computing_structure_refinement 'SHELXL97 (Sheldrick, 2008)'
_computing_structure_solution 'SIR92 (Altomare <i>et al.</i>,  1993)'
_diffrn_ambient_temperature 295(2)
_diffrn_detector_area_resol_mean 10.0
_diffrn_measured_fraction_theta_full 0.995
_diffrn_measured_fraction_theta_max 0.995
_diffrn_measurement_device_type 'Rigaku R-AXIS RAPID IP'
_diffrn_measurement_method \w
_diffrn_radiation_monochromator graphite
_diffrn_radiation_source 'fine-focus sealed tube'
_diffrn_radiation_type MoK\a
_diffrn_radiation_wavelength 0.71073
_diffrn_reflns_av_R_equivalents 0.0425
_diffrn_reflns_av_sigmaI/netI 0.0283
_diffrn_reflns_limit_h_max 15
_diffrn_reflns_limit_h_min -15
_diffrn_reflns_limit_k_max 17
_diffrn_reflns_limit_k_min -18
_diffrn_reflns_limit_l_max 15
_diffrn_reflns_limit_l_min -15
_diffrn_reflns_number 23205
_diffrn_reflns_theta_full 26.00
_diffrn_reflns_theta_max 26.00
_diffrn_reflns_theta_min 1.88
_diffrn_standards_interval_count 0
_diffrn_standards_interval_time 0
_diffrn_standards_number 0
_exptl_absorpt_coefficient_mu 1.118
_exptl_absorpt_correction_T_max 0.765
_exptl_absorpt_correction_T_min 0.660
_exptl_absorpt_correction_type multi-scan
_exptl_absorpt_process_details '(ABSCOR; Higashi, 1995)'
_exptl_crystal_colour blue
_exptl_crystal_density_diffrn 1.522
_exptl_crystal_density_method 'not measured'
_exptl_crystal_description prism
_exptl_crystal_F_000 964
_exptl_crystal_size_max 0.33
_exptl_crystal_size_mid 0.30
_exptl_crystal_size_min 0.24
_refine_diff_density_max 0.504
_refine_diff_density_min -0.387
_refine_ls_extinction_method none
_refine_ls_goodness_of_fit_ref 1.060
_refine_ls_hydrogen_treatment constr
_refine_ls_matrix_type full
_refine_ls_number_parameters 280
_refine_ls_number_reflns 3989
_refine_ls_number_restraints 0
_refine_ls_restrained_S_all 1.060
_refine_ls_R_factor_all 0.0482
_refine_ls_R_factor_gt 0.0357
_refine_ls_shift/su_max 0.001
_refine_ls_shift/su_mean 0.000
_refine_ls_structure_factor_coef Fsqd
_refine_ls_weighting_details 'calc w=1/[\s^2^(Fo^2^)+(0.0469P)^2^+1.2324P] where P=(Fo^2^+2Fc^2^)/3'
_refine_ls_weighting_scheme calc
_refine_ls_wR_factor_gt 0.0912
_refine_ls_wR_factor_ref 0.0970
_reflns_number_gt 3251
_reflns_number_total 3989
_reflns_threshold_expression I>2\s(I)
_cod_data_source_file sg2252.cif
_cod_data_source_block I
_cod_original_sg_symbol_H-M 'P 21/n'
_cod_database_code 2218809
_cod_database_fobs_code 2218809

loop_
_symmetry_equiv_pos_as_xyz
'x, y, z'
'-x+1/2, y+1/2, -z+1/2'
'-x, -y, -z'
'x-1/2, -y-1/2, z-1/2'

loop_
_atom_site_type_symbol
_atom_site_label
_atom_site_fract_x
_atom_site_fract_y
_atom_site_fract_z
_atom_site_U_iso_or_equiv
_atom_site_adp_type
_atom_site_calc_flag
_atom_site_refinement_flags
_atom_site_occupancy
Cu Cu 0.61473(3) 0.26395(2) 0.57692(3) 0.02692(12) Uani d . 1
N N1 0.60619(19) 0.13328(15) 0.6141(2) 0.0324(5) Uani d . 1
N N2 0.5581(2) 0.00805(16) 0.6757(2) 0.0408(6) Uani d . 1
H H2N 0.5252 -0.0276 0.7056 0.049 Uiso calc R 1
N N3 0.64575(19) 0.39456(14) 0.56052(19) 0.0310(5) Uani d . 1
N N4 0.6481(2) 0.54324(16) 0.5765(2) 0.0423(6) Uani d . 1
H H4N 0.6401 0.5966 0.5997 0.051 Uiso calc R 1
O O1 0.52250(17) 0.29662(13) 0.66172(17) 0.0356(4) Uani d . 1
O O2 0.69612(18) 0.29561(17) 0.8353(2) 0.0515(6) Uani d . 1
O O3 0.19639(16) 0.27227(12) 0.98022(16) 0.0311(4) Uani d . 1
O O4 0.37130(19) 0.25600(14) 1.14909(18) 0.0436(5) Uani d . 1
O O5 0.41477(17) 0.27662(13) 0.38636(17) 0.0387(5) Uani d . 1
H H5A 0.3510 0.2580 0.3861 0.058 Uiso d R 1
H H5B 0.4082 0.2721 0.3166 0.058 Uiso d R 1
O O1W 0.0571(2) 0.37164(15) 0.7624(2) 0.0548(6) Uani d . 1
H H1A 0.1072 0.3426 0.8274 0.082 Uiso d R 1
H H1B 0.0011 0.3328 0.7129 0.082 Uiso d R 1
O O2WA 0.1105(11) 0.4187(8) 0.5762(10) 0.181(5) Uani d P 0.50
H H2A 0.0710 0.4002 0.6169 0.271 Uiso d PR 0.50
H H2B 0.1794 0.3868 0.6144 0.271 Uiso d PR 0.50
O O2WB -0.0010(9) 0.5394(6) 0.5243(9) 0.127(3) Uani d P 0.50
H H2C 0.0693 0.5188 0.5711 0.190 Uiso d PR 0.50
H H2D -0.0381 0.5579 0.5650 0.190 Uiso d PR 0.50
C C1 0.5111(2) 0.30793(18) 0.8430(2) 0.0294(6) Uani d . 1
C C2 0.3978(2) 0.26894(18) 0.7913(2) 0.0325(6) Uani d . 1
H H2 0.3638 0.2466 0.7127 0.039 Uiso calc R 1
C C3 0.3324(2) 0.26212(18) 0.8547(2) 0.0327(6) Uani d . 1
H H3 0.2564 0.2343 0.8181 0.039 Uiso calc R 1
C C4 0.3787(2) 0.29591(18) 0.9699(2) 0.0283(5) Uani d . 1
C C5 0.5331(3) 0.3954(2) 1.1323(2) 0.0376(6) Uani d . 1
H H5 0.4903 0.3923 1.1750 0.045 Uiso calc R 1
C C6 0.6357(3) 0.4476(2) 1.1762(3) 0.0441(7) Uani d . 1
H H6 0.6605 0.4810 1.2468 0.053 Uiso calc R 1
C C7 0.7035(3) 0.4508(2) 1.1152(3) 0.0452(7) Uani d . 1
H H7 0.7740 0.4856 1.1463 0.054 Uiso calc R 1
C C8 0.6671(3) 0.4035(2) 1.0115(3) 0.0399(7) Uani d . 1
H H8 0.7144 0.4053 0.9733 0.048 Uiso calc R 1
C C9 0.5581(2) 0.35118(17) 0.9593(2) 0.0287(5) Uani d . 1
C C10 0.4903(2) 0.34582(17) 1.0226(2) 0.0284(5) Uani d . 1
C C11 0.5842(3) 0.30043(18) 0.7771(3) 0.0329(6) Uani d . 1
C C12 0.3125(2) 0.27394(17) 1.0399(2) 0.0289(6) Uani d . 1
C C13 0.6235(2) 0.46473(19) 0.6125(2) 0.0352(6) Uani d . 1
H H13 0.5945 0.4598 0.6674 0.042 Uiso calc R 1
C C14 0.6877(3) 0.5244(2) 0.4974(3) 0.0585(9) Uani d . 1
H H14 0.7112 0.5661 0.4572 0.070 Uiso calc R 1
C C15 0.6865(3) 0.4329(2) 0.4878(3) 0.0561(9) Uani d . 1
H H15 0.7099 0.4006 0.4391 0.067 Uiso calc R 1
C C16 0.5431(3) 0.0979(2) 0.6621(3) 0.0418(7) Uani d . 1
H H16 0.4940 0.1315 0.6838 0.050 Uiso calc R 1
C C17 0.6345(3) -0.0168(2) 0.6339(3) 0.0405(7) Uani d . 1
H H17 0.6612 -0.0754 0.6316 0.049 Uiso calc R 1
C C18 0.6642(3) 0.05965(19) 0.5964(3) 0.0389(6) Uani d . 1
H H18 0.7161 0.0627 0.5635 0.047 Uiso calc R 1

loop_
_atom_site_aniso_label
_atom_site_aniso_U_11
_atom_site_aniso_U_22
_atom_site_aniso_U_33
_atom_site_aniso_U_12
_atom_site_aniso_U_13
_atom_site_aniso_U_23
Cu 0.03055(19) 0.02963(19) 0.03180(19) 0.00027(12) 0.02397(15) -0.00133(13)
N1 0.0350(12) 0.0336(13) 0.0378(12) 0.0004(10) 0.0250(10) -0.0019(10)
N2 0.0484(14) 0.0342(14) 0.0467(14) -0.0069(11) 0.0287(12) 0.0010(11)
N3 0.0341(12) 0.0315(12) 0.0365(12) 0.0011(9) 0.0241(10) 0.0009(9)
N4 0.0448(14) 0.0314(13) 0.0511(15) -0.0005(10) 0.0234(12) -0.0021(11)
O1 0.0446(11) 0.0381(11) 0.0412(11) 0.0005(8) 0.0344(10) -0.0015(8)
O2 0.0333(12) 0.0736(15) 0.0599(14) 0.0010(10) 0.0323(11) -0.0102(11)
O3 0.0295(10) 0.0387(10) 0.0359(10) -0.0006(8) 0.0243(9) 0.0022(8)
O4 0.0398(11) 0.0662(14) 0.0322(11) 0.0016(10) 0.0233(9) 0.0083(9)
O5 0.0379(11) 0.0476(12) 0.0360(10) -0.0086(9) 0.0222(9) -0.0074(9)
O1W 0.0509(13) 0.0544(14) 0.0585(14) 0.0047(11) 0.0261(11) -0.0028(11)
O2WA 0.216(12) 0.203(12) 0.214(12) -0.016(9) 0.175(11) 0.029(9)
O2WB 0.117(6) 0.131(8) 0.126(7) -0.021(6) 0.054(6) -0.012(6)
C1 0.0315(14) 0.0311(14) 0.0351(14) 0.0024(11) 0.0236(12) 0.0008(11)
C2 0.0341(15) 0.0403(16) 0.0315(14) -0.0037(11) 0.0225(12) -0.0070(11)
C3 0.0287(14) 0.0423(16) 0.0350(14) -0.0053(11) 0.0218(12) -0.0046(12)
C4 0.0290(13) 0.0336(14) 0.0311(13) 0.0035(10) 0.0215(11) 0.0028(11)
C5 0.0421(16) 0.0464(17) 0.0325(14) -0.0013(13) 0.0245(13) -0.0036(12)
C6 0.0501(18) 0.0453(18) 0.0374(16) -0.0077(14) 0.0217(14) -0.0098(13)
C7 0.0369(16) 0.0500(19) 0.0490(18) -0.0146(13) 0.0211(14) -0.0088(14)
C8 0.0360(15) 0.0437(17) 0.0478(17) -0.0077(13) 0.0265(14) -0.0009(13)
C9 0.0290(13) 0.0304(14) 0.0329(13) 0.0021(10) 0.0200(11) 0.0016(10)
C10 0.0309(13) 0.0295(14) 0.0304(13) 0.0027(10) 0.0192(11) 0.0016(10)
C11 0.0417(17) 0.0273(14) 0.0469(17) -0.0020(11) 0.0351(14) -0.0013(11)
C12 0.0332(14) 0.0292(14) 0.0345(14) 0.0018(11) 0.0245(12) -0.0001(11)
C13 0.0354(15) 0.0381(16) 0.0348(14) -0.0012(12) 0.0192(12) -0.0017(12)
C14 0.080(2) 0.0393(19) 0.087(3) 0.0010(16) 0.065(2) 0.0105(17)
C15 0.087(3) 0.0380(18) 0.081(2) 0.0069(16) 0.070(2) 0.0094(16)
C16 0.0528(18) 0.0339(16) 0.0551(18) -0.0020(13) 0.0390(16) -0.0023(13)
C17 0.0414(16) 0.0339(16) 0.0454(16) 0.0028(12) 0.0206(14) 0.0011(13)
C18 0.0403(16) 0.0370(16) 0.0467(17) 0.0057(12) 0.0268(14) 0.0023(13)

loop_
_atom_type_symbol
_atom_type_description
_atom_type_scat_dispersion_real
_atom_type_scat_dispersion_imag
_atom_type_scat_source
C C 0.0033 0.0016 'International Tables Vol C Tables 4.2.6.8 and 6.1.1.4'
H H 0.0000 0.0000 'International Tables Vol C Tables 4.2.6.8 and 6.1.1.4'
N N 0.0061 0.0033 'International Tables Vol C Tables 4.2.6.8 and 6.1.1.4'
O O 0.0106 0.0060 'International Tables Vol C Tables 4.2.6.8 and 6.1.1.4'
Cu Cu 0.3201 1.2651 'International Tables Vol C Tables 4.2.6.8 and 6.1.1.4'

loop_
_geom_angle_atom_site_label_1
_geom_angle_atom_site_label_2
_geom_angle_atom_site_label_3
_geom_angle_site_symmetry_3
_geom_angle
O1 Cu N3 . 91.04(8)
O1 Cu N1 . 89.64(8)
N3 Cu N1 . 172.02(9)
O1 Cu O3 4_665 175.67(8)
N3 Cu O3 4_665 90.49(8)
N1 Cu O3 4_665 89.41(8)
O5 Cu N1 . 98.89(8)
O5 Cu N3 . 89.09(8)
O5 Cu O1 . 85.66(7)
O5 Cu O3 4_665 90.32(7)
C16 N1 C18 . 104.3(2)
C16 N1 Cu . 127.07(19)
C18 N1 Cu . 128.61(18)
C16 N2 C17 . 107.4(2)
C16 N2 H2N . 126.3
C17 N2 H2N . 126.3
C13 N3 C15 . 104.5(2)
C13 N3 Cu . 126.94(18)
C15 N3 Cu . 128.44(19)
C13 N4 C14 . 107.9(3)
C13 N4 H4N . 126.0
C14 N4 H4N . 126.0
C11 O1 Cu . 115.93(16)
C12 O3 Cu 4_566 114.83(16)
H5A O5 H5B . 110.9
H1A O1W H1B . 108.4
H2A O2WA H2B . 100.9
H2C O2WB H2D . 111.6
C2 C1 C9 . 119.3(2)
C2 C1 C11 . 118.3(2)
C9 C1 C11 . 122.4(2)
C1 C2 C3 . 121.2(2)
C1 C2 H2 . 119.4
C3 C2 H2 . 119.4
C4 C3 C2 . 121.0(2)
C4 C3 H3 . 119.5
C2 C3 H3 . 119.5
C3 C4 C10 . 119.7(2)
C3 C4 C12 . 118.1(2)
C10 C4 C12 . 122.1(2)
C6 C5 C10 . 121.4(2)
C6 C5 H5 . 119.3
C10 C5 H5 . 119.3
C5 C6 C7 . 120.2(3)
C5 C6 H6 . 119.9
C7 C6 H6 . 119.9
C8 C7 C6 . 120.4(3)
C8 C7 H7 . 119.8
C6 C7 H7 . 119.8
C7 C8 C9 . 121.6(3)
C7 C8 H8 . 119.2
C9 C8 H8 . 119.2
C8 C9 C10 . 118.2(2)
C8 C9 C1 . 122.6(2)
C10 C9 C1 . 119.1(2)
C5 C10 C9 . 118.2(2)
C5 C10 C4 . 122.6(2)
C9 C10 C4 . 119.1(2)
O2 C11 O1 . 124.2(2)
O2 C11 C1 . 119.8(2)
O1 C11 C1 . 115.9(2)
O4 C12 O3 . 123.3(2)
O4 C12 C4 . 119.7(2)
O3 C12 C4 . 117.0(2)
N3 C13 N4 . 111.5(2)
N3 C13 H13 . 124.3
N4 C13 H13 . 124.3
N4 C14 C15 . 106.2(3)
N4 C14 H14 . 126.9
C15 C14 H14 . 126.9
C14 C15 N3 . 109.9(3)
C14 C15 H15 . 125.0
N3 C15 H15 . 125.0
N1 C16 N2 . 111.8(3)
N1 C16 H16 . 124.1
N2 C16 H16 . 124.1
C18 C17 N2 . 106.5(3)
C18 C17 H17 . 126.7
N2 C17 H17 . 126.7
C17 C18 N1 . 109.9(2)
C17 C18 H18 . 125.1
N1 C18 H18 . 125.1

loop_
_geom_bond_atom_site_label_1
_geom_bond_atom_site_label_2
_geom_bond_site_symmetry_2
_geom_bond_distance
_geom_bond_publ_flag
Cu N1 . 1.992(2) y
Cu N3 . 1.990(2) y
Cu O1 . 1.9819(17) y
Cu O3 4_665 2.0116(17) y
Cu O5 . 2.506(2) y
N1 C16 . 1.317(3) ?
N1 C18 . 1.382(3) ?
N2 C16 . 1.333(4) ?
N2 C17 . 1.351(4) ?
N2 H2N . 0.8600 ?
N3 C13 . 1.323(3) ?
N3 C15 . 1.372(4) ?
N4 C13 . 1.331(4) ?
N4 C14 . 1.344(4) ?
N4 H4N . 0.8600 ?
O1 C11 . 1.278(3) ?
O2 C11 . 1.234(3) ?
O3 C12 . 1.277(3) ?
O3 Cu 4_566 2.0116(17) ?
O4 C12 . 1.237(3) ?
O5 H5A . 0.8450 ?
O5 H5B . 0.8478 ?
O1W H1A . 0.8670 ?
O1W H1B . 0.8864 ?
O2WA H2A . 0.9128 ?
O2WA H2B . 0.8933 ?
O2WB H2C . 0.8461 ?
O2WB H2D . 0.8876 ?
C1 C2 . 1.371(4) ?
C1 C9 . 1.439(4) ?
C1 C11 . 1.515(3) ?
C2 C3 . 1.404(4) ?
C2 H2 . 0.9300 ?
C3 C4 . 1.372(4) ?
C3 H3 . 0.9300 ?
C4 C10 . 1.430(4) ?
C4 C12 . 1.514(3) ?
C5 C6 . 1.365(4) ?
C5 C10 . 1.421(4) ?
C5 H5 . 0.9300 ?
C6 C7 . 1.400(4) ?
C6 H6 . 0.9300 ?
C7 C8 . 1.352(4) ?
C7 H7 . 0.9300 ?
C8 C9 . 1.424(4) ?
C8 H8 . 0.9300 ?
C9 C10 . 1.426(3) ?
C13 H13 . 0.9300 ?
C14 C15 . 1.351(5) ?
C14 H14 . 0.9300 ?
C15 H15 . 0.9300 ?
C16 H16 . 0.9300 ?
C17 C18 . 1.340(4) ?
C17 H17 . 0.9300 ?
C18 H18 . 0.9300 ?

loop_
_geom_hbond_atom_site_label_D
_geom_hbond_atom_site_label_H
_geom_hbond_atom_site_label_A
_geom_hbond_site_symmetry_A
_geom_hbond_distance_DH
_geom_hbond_distance_HA
_geom_hbond_distance_DA
_geom_hbond_angle_DHA
_geom_hbond_publ_flag
O1W H1A O3 . 0.87 1.99 2.846(3) 170 y
O1W H1B O4 4_565 0.89 1.93 2.789(3) 162 y
O2WA H2A O1W . 0.91 1.97 2.828(13) 155 y
O2WB H2C O2WA . 0.85 1.55 2.156(16) 126 y
N2 H2N O1W 2_546 0.86 1.96 2.798(4) 165 y
N4 H4N O5 3_666 0.86 2.02 2.866(3) 166 y
O5 H5A O2 4_565 0.85 1.90 2.716(3) 162 y
O5 H5B O4 1_554 0.85 1.95 2.791(3) 172 y
C17 H17 O2 2_646 0.93 2.50 3.389(4) 160 y
